data_1539771
loop_
_publ_author_name
'Blacque, O.'
'Brunner, H.'
'Wachter, J.'
'Kubicki, M.M.'
'Stubenhofer, B.'
'Nuber, B.'
'Wrackmeyer, B.'

_publ_section_title
;
 Coordinative stabilization of cyclo-tetratellurium as (Te4 (Cr (C O)5)4):
 The first organometallic derivative of a tellurium allotrope
;
_journal_name_full 'Angewandte Chemie (Edition international)'
_journal_page_first 352
_journal_page_last 353
_journal_volume 35
_journal_year 1997
_chemical_formula_sum 'C20 Cr4 O20 Te4'
_chemical_name_systematic '(Te4 (Cr (C O)5)4)'
_space_group_IT_number 14
_symmetry_space_group_name_Hall '-P 2ybc'
_symmetry_space_group_name_H-M 'P 1 21/c 1'
_cell_angle_alpha 90
_cell_angle_beta 104.91
_cell_angle_gamma 90
_cell_formula_units_Z 4
_cell_length_a 11.851
_cell_length_b 17.799
_cell_length_c 17.433
_cell_volume 3553.438
_citation_journal_id_ASTM ACIEAY
_cod_data_source_file Blacque_ACIEAY_1997_1795.cif
_cod_data_source_block C20Cr4O20Te4
_cod_database_code 1539771

loop_
_symmetry_equiv_pos_as_xyz
x,y,z
-x,y+1/2,-z+1/2
-x,-y,-z
x,-y-1/2,z-1/2

loop_
_atom_site_label
_atom_site_type_symbol
_atom_site_fract_x
_atom_site_fract_y
_atom_site_fract_z
_atom_site_occupancy
_atom_site_U_iso_or_equiv
Te1 Te 0.84217 -0.05236 0.70571 1 0.0
O13 O-2 0.6487 -0.22854 0.726 1 0.0
C20 C+2 0.3208 0.06844 0.80213 1 0.0
Te2 Te 0.84565 0.08277 0.88263 1 0.0
C15 C+2 0.6245 -0.0663 0.9475 1 0.0
C5 C+2 0.6597 0.0395 0.56873 1 0.0
C19 C+2 0.1501 0.0015 0.8578 1 0.0
O20 O-2 0.41848 0.06531 0.81475 1 0.0
Te4 Te 0.93357 0.09287 0.74498 1 0.0
C7 C+2 0.6563 0.20534 0.7894 1 0.0
O16 O-2 0.1323 -0.05012 0.65864 1 0.0
O19 O-2 0.1467 -0.04463 0.90251 1 0.0
Cr3 Cr 0.63546 -0.1248 0.8609 1 0.0
O18 O-2 0.2006 0.19656 0.90399 1 0.0
O14 O-2 0.5984 -0.26796 0.94378 1 0.0
Cr2 Cr 0.75687 0.21522 0.89042 1 0.0
O5 O-2 0.6078 0.09165 0.57651 1 0.0
O9 O-2 0.5722 0.15499 0.9679 1 0.0
O15 O-2 0.6195 -0.03165 0.0021 1 0.0
C2 C+2 0.8448 -0.12679 0.54033 1 0.0
C17 C+2 0.1601 0.1462 0.7 1 0.0
O12 O-2 0.3739 -0.1151 0.79649 1 0.0
O4 O-2 0.5581 -0.14933 0.57888 1 0.0
O6 O-2 0.6701 0.37307 0.89849 1 0.0
O10 O-2 0.9348 0.28246 0.81 1 0.0
Cr1 Cr 0.749 -0.04479 0.55483 1 0.0
Te3 Te 0.66527 -0.00814 0.78087 1 0.0
C13 C+2 0.6468 -0.1883 0.777 1 0.0
C10 C+2 0.8684 0.25678 0.8406 1 0.0
O11 O-2 0.8964 -0.13254 0.93729 1 0.0
C8 C+2 0.8515 0.228 0.9949 1 0.0
O8 O-2 0.9059 0.24141 0.0574 1 0.0
C12 C+2 0.4696 -0.11614 0.8188 1 0.0
C4 C+2 0.6277 -0.11124 0.5697 1 0.0
O1 O-2 0.9321 0.06549 0.53464 1 0.0
O2 O-2 0.8992 -0.17471 0.52723 1 0.0
C11 C+2 0.7991 -0.13147 0.908 1 0.0
O3 O-2 0.6376 -0.04637 0.37953 1 0.0
C3 C+2 0.6803 -0.04579 0.44507 1 0.0
C1 C+2 0.865 0.0236 0.54172 1 0.0
C9 C+2 0.6412 0.1776 0.9373 1 0.0
O17 O-2 0.162 0.18768 0.65061 1 0.0
C18 C+2 0.1797 0.15023 0.8577 1 0.0
O7 O-2 0.5924 0.19743 0.72762 1 0.0
C6 C+2 0.7036 0.313 0.8975 1 0.0
C14 C+2 0.6081 -0.2128 0.9144 1 0.0
Cr4 Cr 0.15807 0.07472 0.78068 1 0.0
C16 C+2 0.1417 -0.00213 0.7022 1 0.0
